data_7058234
loop_
_publ_author_name
'Alfuth, Jan'
'Chojnacki, Jaros\/law'
'Po\/lo\'nski, Tadeusz'
'Olszewska, Teresa'

_publ_section_title
;
 Induction of chirality in 4,4&#x2032;-azopyridine by halogen-bonding
 interaction with optically active ditopic donors
;
_journal_issue 14
_journal_name_full 'New Journal of Chemistry'
_journal_page_first 5512
_journal_paper_doi 10.1039/C8NJ05750H
_journal_volume 43
_journal_year 2019
_chemical_absolute_configuration rmad
_chemical_formula_moiety 'C22 H16 F8 I2 O4, C10 H8 N4'
_chemical_formula_sum 'C32 H24 F8 I2 N4 O4'
_chemical_formula_weight 934.35
_space_group_crystal_system triclinic
_space_group_IT_number 1
_space_group_name_Hall 'P 1'
_space_group_name_H-M_alt 'P 1'
_symmetry_space_group_name_Hall 'P 1'
_symmetry_space_group_name_H-M 'P 1'
_atom_sites_solution_hydrogens geom
_atom_sites_solution_primary direct
_audit_creation_date 2018-08-29
_audit_creation_method
;
Olex2 1.2
(compiled 2018.05.29 svn.r3508 for OlexSys, GUI svn.r5506)
;
_audit_update_record
;
2018-09-17 deposited with the CCDC.    2019-03-12 downloaded from the CCDC.
;
_cell_angle_alpha 68.135(8)
_cell_angle_beta 70.540(8)
_cell_angle_gamma 69.104(7)
_cell_formula_units_Z 2
_cell_length_a 10.4002(10)
_cell_length_b 13.3883(13)
_cell_length_c 14.2970(14)
_cell_measurement_reflns_used 84467
_cell_measurement_temperature 120(2)
_cell_measurement_theta_max 29.68
_cell_measurement_theta_min 2.15
_cell_volume 1679.3(3)
_computing_cell_refinement 'X-Area Recipe 1.33.0.0 (STOE, 2015)'
_computing_data_collection 'X-Area WinXpose 2.0.22.0 (STOE, 2016)'
_computing_data_reduction 'X-Area Integrate 1.72.0.0 (STOE, 2018) X-Area X-Red32 1.63.4.0 (STOE, 2017)'
_computing_molecular_graphics 'Olex2 (Dolomanov et al., 2009)'
_computing_publication_material 'Olex2 (Dolomanov et al., 2009)'
_computing_structure_refinement 'ShelXL (Sheldrick, 2015)'
_computing_structure_solution 'ShelXS (Sheldrick, 2008)'
_diffrn_ambient_temperature 119.99
_diffrn_detector_area_resol_mean 6.67
_diffrn_measured_fraction_theta_full 1.000
_diffrn_measured_fraction_theta_max 0.972
_diffrn_measurement_device_type 'STOE IPDS 2T'
_diffrn_measurement_method 'rotation method, \w scans'
_diffrn_radiation_type MoK\a
_diffrn_radiation_wavelength 0.71073
_diffrn_reflns_av_R_equivalents 0.0540
_diffrn_reflns_av_unetI/netI 0.0470
_diffrn_reflns_Laue_measured_fraction_full 1.000
_diffrn_reflns_Laue_measured_fraction_max 0.972
_diffrn_reflns_limit_h_max 14
_diffrn_reflns_limit_h_min -14
_diffrn_reflns_limit_k_max 18
_diffrn_reflns_limit_k_min -17
_diffrn_reflns_limit_l_max 19
_diffrn_reflns_limit_l_min -19
_diffrn_reflns_number 44176
_diffrn_reflns_point_group_measured_fraction_full 0.961
_diffrn_reflns_point_group_measured_fraction_max 0.922
_diffrn_reflns_theta_full 25.242
_diffrn_reflns_theta_max 29.477
_diffrn_reflns_theta_min 2.154
_diffrn_source 'GeniX Mo, 0.05 x 0.05 mm2 microfocus'
_exptl_absorpt_coefficient_mu 1.961
_exptl_absorpt_correction_T_max 0.7170
_exptl_absorpt_correction_T_min 0.3572
_exptl_absorpt_correction_type integration
_exptl_absorpt_process_details
'STOE X-Red32, absorption correction by Gaussian integration, analogous to P. Coppens, "The Evaluation of Absorption and Extinction in Single-Crystal Structure Analysis", published in F. R. Ahmed (Editor), "Crystallographic Computing", Munksgaard, Copenhagen (1970), 255 - 270'
_exptl_crystal_colour red
_exptl_crystal_density_diffrn 1.848
_exptl_crystal_density_method 'not measured'
_exptl_crystal_description needle
_exptl_crystal_F_000 908
_exptl_crystal_recrystallization_method 'Re-crystallisation from solvent: CH2Cl2 / heptane'
_exptl_crystal_size_max 0.42
_exptl_crystal_size_mid 0.17
_exptl_crystal_size_min 0.11
_refine_diff_density_max 1.559
_refine_diff_density_min -1.765
_refine_diff_density_rms 0.165
_refine_ls_abs_structure_details
;
 Classical Flack method preferred over Parsons because s.u. lower.
;
_refine_ls_abs_structure_Flack 0.05(2)
_refine_ls_extinction_method none
_refine_ls_goodness_of_fit_ref 1.068
_refine_ls_hydrogen_treatment constr
_refine_ls_matrix_type full
_refine_ls_number_parameters 901
_refine_ls_number_reflns 17211
_refine_ls_number_restraints 3
_refine_ls_restrained_S_all 1.067
_refine_ls_R_factor_all 0.0511
_refine_ls_R_factor_gt 0.0464
_refine_ls_shift/su_max 0.001
_refine_ls_shift/su_mean 0.000
_refine_ls_structure_factor_coef Fsqd
_refine_ls_weighting_details 'w=1/[\s^2^(Fo^2^)+(0.0972P)^2^+1.7781P] where P=(Fo^2^+2Fc^2^)/3'
_refine_ls_weighting_scheme calc
_refine_ls_wR_factor_gt 0.1228
_refine_ls_wR_factor_ref 0.1365
_reflns_Friedel_coverage 0.897
_reflns_Friedel_fraction_full 0.922
_reflns_Friedel_fraction_max 0.872
_reflns_number_gt 16177
_reflns_number_total 17217
_reflns_threshold_expression 'I > 2\s(I)'
_cod_data_source_file c8nj05750h2.cif
_cod_data_source_block apy_1b
_cod_depositor_comments 'Adding full bibliography for 7058234--7058236.cif.'
_cod_database_code 7058234
_shelx_shelxl_version_number 2018/3
_shelx_space_group_comment
;
The symmetry employed for this shelxl refinement is uniquely defined
by the following loop, which should always be used as a source of
symmetry information in preference to the above space-group names.
They are only intended as comments.
;
_shelx_estimated_absorpt_t_max 0.813
_shelx_estimated_absorpt_t_min 0.493
_olex2_refinement_description
;
1. Fixed Uiso
 At 1.2 times of:
  All C(H) groups, All C(H,H) groups
2.a Ternary CH refined with riding coordinates:
 C8(H8), C9(H9), C40(H40), C41(H41)
2.b Secondary CH2 refined with riding coordinates:
 C7(H7A,H7B), C10(H10A,H10B), C18(H18A,H18B), C19(H19A,H19B), C20(H20A,H20B),
 C21(H21A,H21B), C22(H22A,H22B), C39(H39A,H39B), C42(H42A,H42B), C50(H50A,H50B),
  C51(H51A,H51B), C52(H52A,H52B), C53(H53A,H53B), C54(H54A,H54B)
2.c Aromatic/amide H refined with riding coordinates:
 C24(H24), C25(H25), C26(H26), C27(H27), C29(H29), C30(H30), C31(H31),
 C32(H32), C56(H56), C57(H57), C58(H58), C59(H59), C61(H61), C62(H62), C63(H63),
  C64(H64)
;

loop_
_space_group_symop_operation_xyz
'x, y, z'

loop_
_atom_site_label
_atom_site_type_symbol
_atom_site_fract_x
_atom_site_fract_y
_atom_site_fract_z
_atom_site_U_iso_or_equiv
_atom_site_adp_type
_atom_site_occupancy
_atom_site_site_symmetry_order
_atom_site_calc_flag
_atom_site_refinement_flags_posn
I1 I 0.01129(4) 0.39000(3) 0.42976(3) 0.02793(12) Uani 1 1 d .
I2 I 1.60681(4) -0.08342(4) -0.03516(3) 0.02979(12) Uani 1 1 d .
F6 F 1.5100(5) 0.1860(5) -0.1119(4) 0.0360(11) Uani 1 1 d .
F5 F 1.2563(5) 0.3330(4) -0.0966(4) 0.0316(10) Uani 1 1 d .
F8 F 1.0399(5) 0.0411(5) 0.1064(4) 0.0382(11) Uani 1 1 d .
F7 F 1.2944(6) -0.1088(5) 0.0901(5) 0.0414(12) Uani 1 1 d .
F1 F 0.1232(5) 0.3869(4) 0.1926(4) 0.0320(10) Uani 1 1 d .
F2 F 0.3714(5) 0.2904(4) 0.0846(3) 0.0305(9) Uani 1 1 d .
F4 F 0.3104(6) 0.2352(5) 0.4917(3) 0.0367(11) Uani 1 1 d .
F3 F 0.5614(5) 0.1525(4) 0.3795(4) 0.0340(10) Uani 1 1 d .
O1 O 1.0106(6) 0.2618(5) 0.0097(4) 0.0291(11) Uani 1 1 d .
O2 O 0.7754(6) 0.4743(5) 0.1307(5) 0.0302(11) Uani 1 1 d .
O3 O 0.5957(5) 0.3903(5) 0.1884(4) 0.0271(10) Uani 1 1 d .
O7 O 0.6019(5) 0.1729(4) 0.1748(4) 0.0252(10) Uani 1 1 d .
C1 C 0.2078(7) 0.3169(7) 0.3454(6) 0.0236(13) Uani 1 1 d .
C2 C 0.2289(7) 0.3282(6) 0.2414(5) 0.0220(12) Uani 1 1 d .
C3 C 0.3576(7) 0.2794(6) 0.1850(5) 0.0215(12) Uani 1 1 d .
C4 C 0.4731(7) 0.2196(6) 0.2293(5) 0.0215(12) Uani 1 1 d .
C5 C 0.4514(8) 0.2074(6) 0.3337(6) 0.0240(13) Uani 1 1 d .
C6 C 0.3231(8) 0.2518(7) 0.3904(5) 0.0252(13) Uani 1 1 d .
C7 C 0.6801(7) 0.2520(6) 0.1002(5) 0.0255(12) Uani 1 1 d .
H7A H 0.621481 0.307514 0.051652 0.031 Uiso 1 1 calc R
H7B H 0.766923 0.211814 0.059430 0.031 Uiso 1 1 calc R
C8 C 0.7202(7) 0.3117(6) 0.1533(5) 0.0216(12) Uani 1 1 d .
H8 H 0.762170 0.257286 0.212577 0.026 Uiso 1 1 calc R
C9 C 0.8163(7) 0.3886(5) 0.0817(5) 0.0235(11) Uani 1 1 d .
H9 H 0.795678 0.421208 0.011253 0.028 Uiso 1 1 calc R
C10 C 0.9725(7) 0.3349(6) 0.0731(5) 0.0243(13) Uani 1 1 d .
H10A H 1.026151 0.392116 0.040137 0.029 Uiso 1 1 calc R
H10B H 0.992237 0.292005 0.142395 0.029 Uiso 1 1 calc R
C11 C 1.1424(7) 0.1902(6) 0.0058(6) 0.0241(13) Uani 1 1 d .
C12 C 1.2650(8) 0.2244(7) -0.0494(6) 0.0251(13) Uani 1 1 d .
C13 C 1.3969(8) 0.1460(7) -0.0572(6) 0.0268(14) Uani 1 1 d .
C14 C 1.4099(7) 0.0351(7) -0.0119(6) 0.0269(14) Uani 1 1 d .
C15 C 1.2871(9) 0.0007(7) 0.0444(6) 0.0274(14) Uani 1 1 d .
C16 C 1.1560(8) 0.0769(7) 0.0526(6) 0.0264(14) Uani 1 1 d .
C17 C 0.6393(7) 0.4721(6) 0.2011(6) 0.0243(13) Uani 1 1 d .
C18 C 0.6535(8) 0.4433(7) 0.3119(6) 0.0271(15) Uani 1 1 d .
H18A H 0.718738 0.368001 0.330688 0.033 Uiso 1 1 calc R
H18B H 0.693946 0.497601 0.316316 0.033 Uiso 1 1 calc R
C19 C 0.5095(10) 0.4459(8) 0.3873(6) 0.0350(17) Uani 1 1 d .
H19A H 0.475226 0.384874 0.389246 0.042 Uiso 1 1 calc R
H19B H 0.519494 0.432843 0.457733 0.042 Uiso 1 1 calc R
C20 C 0.4014(11) 0.5564(9) 0.3572(8) 0.044(2) Uani 1 1 d .
H20A H 0.429567 0.616294 0.363861 0.053 Uiso 1 1 calc R
H20B H 0.308223 0.552617 0.405371 0.053 Uiso 1 1 calc R
C21 C 0.3880(10) 0.5853(9) 0.2470(8) 0.043(2) Uani 1 1 d .
H21A H 0.321537 0.660127 0.228717 0.052 Uiso 1 1 calc R
H21B H 0.348915 0.530455 0.242126 0.052 Uiso 1 1 calc R
C22 C 0.5321(8) 0.5848(7) 0.1705(6) 0.0303(15) Uani 1 1 d .
H22A H 0.522004 0.599147 0.099872 0.036 Uiso 1 1 calc R
H22B H 0.566609 0.645043 0.169979 0.036 Uiso 1 1 calc R
I3 I -0.16451(4) 0.40044(4) 0.78940(3) 0.03087(12) Uani 1 1 d .
I4 I 1.45020(4) -0.06587(3) 0.32795(3) 0.02605(11) Uani 1 1 d .
F12 F -0.0525(5) 0.1295(5) 0.8670(4) 0.0376(11) Uani 1 1 d .
F11 F 0.2047(5) -0.0088(4) 0.8458(4) 0.0335(10) Uani 1 1 d .
F9 F 0.1407(6) 0.4352(4) 0.6620(4) 0.0396(11) Uani 1 1 d .
F10 F 0.3982(5) 0.2957(4) 0.6384(4) 0.0356(11) Uani 1 1 d .
F15 F 1.3181(5) -0.0534(5) 0.5640(4) 0.0370(11) Uani 1 1 d .
F16 F 1.0600(6) 0.0379(5) 0.6621(4) 0.0364(10) Uani 1 1 d .
F13 F 0.9084(5) 0.1809(5) 0.3492(4) 0.0402(12) Uani 1 1 d .
F14 F 1.1646(5) 0.0884(5) 0.2518(4) 0.0346(10) Uani 1 1 d .
O4 O 0.4444(6) 0.0778(5) 0.7294(5) 0.0313(11) Uani 1 1 d .
O5 O 0.8441(6) 0.1543(5) 0.5638(5) 0.0322(12) Uani 1 1 d .
O8 O 0.8490(6) -0.0673(5) 0.5709(6) 0.0349(13) Uani 1 1 d .
O9 O 0.6644(6) -0.1422(5) 0.6144(4) 0.0276(10) Uani 1 1 d .
C33 C 0.0349(8) 0.2893(7) 0.7633(6) 0.0251(13) Uani 1 1 d .
C34 C 0.1518(9) 0.3267(8) 0.7071(6) 0.0299(16) Uani 1 1 d .
C35 C 0.2862(8) 0.2551(7) 0.6940(6) 0.0256(14) Uani 1 1 d .
C36 C 0.3081(7) 0.1392(7) 0.7392(6) 0.0243(13) Uani 1 1 d .
C37 C 0.1896(8) 0.1001(6) 0.7969(6) 0.0255(13) Uani 1 1 d .
C38 C 0.0552(8) 0.1738(7) 0.8077(5) 0.0258(13) Uani 1 1 d .
C39 C 0.4842(8) -0.0316(6) 0.7137(6) 0.0263(13) Uani 1 1 d .
H39A H 0.402789 -0.045563 0.704153 0.032 Uiso 1 1 calc R
H39B H 0.516319 -0.090822 0.774124 0.032 Uiso 1 1 calc R
C40 C 0.6034(7) -0.0302(6) 0.6172(5) 0.0227(11) Uani 1 1 d .
H40 H 0.567102 0.017512 0.553622 0.027 Uiso 1 1 calc R
C41 C 0.7289(7) 0.0032(6) 0.6202(5) 0.0235(12) Uani 1 1 d .
H41 H 0.732095 -0.011732 0.693398 0.028 Uiso 1 1 calc R
C42 C 0.7253(7) 0.1238(6) 0.5602(6) 0.0311(14) Uani 1 1 d .
H42A H 0.727115 0.135991 0.487150 0.037 Uiso 1 1 calc R
H42B H 0.635871 0.172804 0.589507 0.037 Uiso 1 1 calc R
C43 C 0.9737(7) 0.1074(6) 0.5103(6) 0.0248(13) Uani 1 1 d .
C44 C 1.0073(8) 0.1208(7) 0.4047(6) 0.0267(14) Uani 1 1 d .
C45 C 1.1413(8) 0.0726(6) 0.3540(6) 0.0244(13) Uani 1 1 d .
C46 C 1.2494(7) 0.0109(6) 0.4049(6) 0.0210(12) Uani 1 1 d .
C47 C 1.2173(7) 0.0026(6) 0.5092(6) 0.0251(13) Uani 1 1 d .
C48 C 1.0841(8) 0.0497(6) 0.5606(6) 0.0256(13) Uani 1 1 d .
C49 C 0.8068(8) -0.1490(6) 0.5544(6) 0.0251(13) Uani 1 1 d .
C50 C 0.8995(9) -0.2637(7) 0.5963(7) 0.0345(16) Uani 1 1 d .
H50A H 0.863640 -0.321415 0.593201 0.041 Uiso 1 1 calc R
H50B H 0.896502 -0.275965 0.669575 0.041 Uiso 1 1 calc R
C51 C 1.0538(9) -0.2740(8) 0.5317(8) 0.041(2) Uani 1 1 d .
H51A H 1.092603 -0.221248 0.540371 0.049 Uiso 1 1 calc R
H51B H 1.112658 -0.350607 0.556963 0.049 Uiso 1 1 calc R
C52 C 1.0601(10) -0.2489(8) 0.4181(9) 0.045(2) Uani 1 1 d .
H52A H 1.029043 -0.305838 0.408995 0.054 Uiso 1 1 calc R
H52B H 1.159119 -0.253486 0.378085 0.054 Uiso 1 1 calc R
C53 C 0.9664(10) -0.1330(8) 0.3759(7) 0.0392(19) Uani 1 1 d .
H53A H 1.002730 -0.075399 0.378792 0.047 Uiso 1 1 calc R
H53B H 0.969539 -0.120821 0.302618 0.047 Uiso 1 1 calc R
C54 C 0.8138(9) -0.1214(8) 0.4391(7) 0.0327(17) Uani 1 1 d .
H54A H 0.773546 -0.172456 0.429086 0.039 Uiso 1 1 calc R
H54B H 0.756407 -0.044042 0.414311 0.039 Uiso 1 1 calc R
N1 N -0.6571(7) 0.6577(6) 0.6815(6) 0.0318(14) Uani 1 1 d .
N2 N -0.7419(7) 0.6017(7) 0.7378(5) 0.0314(14) Uani 1 1 d .
N3 N -0.2635(8) 0.4899(7) 0.5300(6) 0.0327(15) Uani 1 1 d .
N4 N -1.1277(8) 0.7731(7) 0.8964(6) 0.0377(17) Uani 1 1 d .
C23 C -0.5248(8) 0.5941(8) 0.6329(6) 0.0289(15) Uani 1 1 d .
C24 C -0.4868(9) 0.4786(7) 0.6525(7) 0.0300(16) Uani 1 1 d .
H24 H -0.548654 0.434612 0.699910 0.036 Uiso 1 1 calc R
C25 C -0.3537(8) 0.4312(8) 0.5992(7) 0.0335(16) Uani 1 1 d .
H25 H -0.324628 0.352396 0.612474 0.040 Uiso 1 1 calc R
C26 C -0.3020(9) 0.5987(8) 0.5146(7) 0.0340(17) Uani 1 1 d .
H26 H -0.237720 0.640578 0.467315 0.041 Uiso 1 1 calc R
C27 C -0.4315(10) 0.6550(8) 0.5638(7) 0.0351(17) Uani 1 1 d .
H27 H -0.455567 0.733720 0.550381 0.042 Uiso 1 1 calc R
C28 C -0.8714(8) 0.6653(7) 0.7887(6) 0.0273(14) Uani 1 1 d .
C29 C -0.8989(8) 0.7763(7) 0.7806(6) 0.0323(16) Uani 1 1 d .
H29 H -0.831332 0.817400 0.739297 0.039 Uiso 1 1 calc R
C30 C -1.0298(9) 0.8258(8) 0.8355(7) 0.0365(18) Uani 1 1 d .
H30 H -1.050345 0.902922 0.828848 0.044 Uiso 1 1 calc R
C31 C -1.0977(9) 0.6639(8) 0.9034(7) 0.0365(18) Uani 1 1 d .
H31 H -1.166070 0.624210 0.946507 0.044 Uiso 1 1 calc R
C32 C -0.9713(9) 0.6072(8) 0.8503(6) 0.0324(16) Uani 1 1 d .
H32 H -0.954021 0.530678 0.856175 0.039 Uiso 1 1 calc R
N5 N -0.8129(7) 0.7170(6) 1.0158(6) 0.0291(13) Uani 1 1 d .
N6 N -0.9018(7) 0.6637(6) 1.0645(6) 0.0325(14) Uani 1 1 d .
N7 N -0.4327(7) 0.5456(7) 0.8521(6) 0.0323(15) Uani 1 1 d .
N8 N -1.2824(7) 0.8357(6) 1.2260(6) 0.0311(14) Uani 1 1 d .
C55 C -0.6847(8) 0.6524(7) 0.9618(6) 0.0298(15) Uani 1 1 d .
C56 C -0.6630(8) 0.5443(7) 0.9630(6) 0.0295(15) Uani 1 1 d .
H56 H -0.733737 0.505421 1.000746 0.035 Uiso 1 1 calc R
C57 C -0.5344(8) 0.4944(7) 0.9073(6) 0.0299(15) Uani 1 1 d .
H57 H -0.517908 0.419412 0.908602 0.036 Uiso 1 1 calc R
C58 C -0.4551(9) 0.6506(9) 0.8508(8) 0.041(2) Uani 1 1 d .
H58 H -0.382910 0.687602 0.811340 0.049 Uiso 1 1 calc R
C59 C -0.5801(10) 0.7082(8) 0.9049(8) 0.0369(18) Uani 1 1 d .
H59 H -0.593465 0.782889 0.903010 0.044 Uiso 1 1 calc R
C60 C -1.0295(8) 0.7262(7) 1.1181(7) 0.0284(14) Uani 1 1 d .
C61 C -1.1268(9) 0.6669(7) 1.1842(7) 0.0338(17) Uani 1 1 d .
H61 H -1.109684 0.589811 1.192634 0.041 Uiso 1 1 calc R
C62 C -1.2523(9) 0.7266(8) 1.2383(7) 0.0337(17) Uani 1 1 d .
H62 H -1.318965 0.687157 1.285969 0.040 Uiso 1 1 calc R
C63 C -1.1888(9) 0.8905(7) 1.1612(8) 0.0350(17) Uani 1 1 d .
H63 H -1.210488 0.968185 1.152327 0.042 Uiso 1 1 calc R
C64 C -1.0608(9) 0.8399(8) 1.1057(8) 0.0346(18) Uani 1 1 d .
H64 H -0.995635 0.881797 1.060166 0.041 Uiso 1 1 calc R

loop_
_atom_site_aniso_label
_atom_site_aniso_U_11
_atom_site_aniso_U_22
_atom_site_aniso_U_33
_atom_site_aniso_U_23
_atom_site_aniso_U_13
_atom_site_aniso_U_12
I1 0.0216(2) 0.0297(2) 0.0343(2) -0.01743(19) 0.00080(17) -0.00694(17)
I2 0.0240(2) 0.0324(3) 0.0283(2) -0.01141(19) -0.00785(17) 0.00240(18)
F6 0.024(2) 0.040(3) 0.041(3) -0.014(2) 0.0007(19) -0.009(2)
F5 0.031(2) 0.027(2) 0.035(2) -0.0107(19) -0.0057(19) -0.0056(19)
F8 0.027(2) 0.042(3) 0.042(3) -0.013(2) 0.0013(19) -0.012(2)
F7 0.040(3) 0.028(2) 0.048(3) -0.009(2) -0.004(2) -0.008(2)
F1 0.026(2) 0.036(2) 0.037(2) -0.010(2) -0.0174(18) -0.0022(18)
F2 0.034(2) 0.042(3) 0.0207(19) -0.0148(18) -0.0074(16) -0.0091(19)
F4 0.037(2) 0.053(3) 0.0183(19) -0.0112(19) -0.0033(17) -0.011(2)
F3 0.027(2) 0.039(2) 0.030(2) -0.0041(18) -0.0142(17) -0.0007(18)
O1 0.022(2) 0.040(3) 0.032(2) -0.023(2) -0.0078(19) 0.000(2)
O2 0.028(3) 0.028(3) 0.036(3) -0.019(2) 0.003(2) -0.009(2)
O3 0.022(2) 0.029(3) 0.033(3) -0.021(2) 0.0030(19) -0.005(2)
O7 0.021(2) 0.019(2) 0.031(2) -0.0106(18) 0.0026(18) -0.0051(17)
C1 0.019(3) 0.029(3) 0.025(3) -0.015(3) 0.001(2) -0.006(3)
C2 0.023(3) 0.021(3) 0.026(3) -0.009(2) -0.010(2) -0.003(2)
C3 0.023(3) 0.026(3) 0.019(3) -0.008(2) -0.005(2) -0.009(2)
C4 0.021(3) 0.018(3) 0.025(3) -0.008(2) -0.003(2) -0.004(2)
C5 0.022(3) 0.023(3) 0.028(3) -0.006(2) -0.010(2) -0.004(2)
C6 0.031(3) 0.029(4) 0.018(3) -0.009(2) -0.004(2) -0.010(3)
C7 0.023(3) 0.029(3) 0.022(3) -0.011(2) 0.001(2) -0.008(2)
C8 0.020(3) 0.023(3) 0.021(3) -0.011(2) 0.000(2) -0.004(2)
C9 0.023(3) 0.022(3) 0.025(3) -0.012(2) -0.002(2) -0.004(2)
C10 0.022(3) 0.029(3) 0.021(3) -0.008(3) -0.003(2) -0.006(2)
C11 0.021(3) 0.029(3) 0.026(3) -0.016(3) -0.006(2) -0.001(3)
C12 0.025(3) 0.028(3) 0.023(3) -0.010(3) -0.007(2) -0.002(3)
C13 0.022(3) 0.033(4) 0.027(3) -0.012(3) -0.004(3) -0.007(3)
C14 0.018(3) 0.033(4) 0.024(3) -0.014(3) -0.003(2) 0.003(3)
C15 0.028(3) 0.024(3) 0.030(4) -0.011(3) -0.004(3) -0.006(3)
C16 0.023(3) 0.033(4) 0.024(3) -0.012(3) -0.003(2) -0.008(3)
C17 0.022(3) 0.019(3) 0.030(3) -0.011(3) -0.003(3) -0.002(2)
C18 0.027(3) 0.023(3) 0.027(3) -0.007(3) -0.006(3) -0.003(3)
C19 0.040(4) 0.036(4) 0.026(3) -0.012(3) 0.002(3) -0.012(3)
C20 0.040(4) 0.045(5) 0.043(5) -0.028(4) 0.013(4) -0.010(4)
C21 0.028(4) 0.038(5) 0.056(6) -0.018(4) -0.010(4) 0.004(3)
C22 0.032(4) 0.024(3) 0.030(3) -0.005(3) -0.012(3) -0.001(3)
I3 0.0233(2) 0.0371(3) 0.0271(2) -0.01127(19) -0.00615(17) 0.00025(18)
I4 0.01985(19) 0.0249(2) 0.0323(2) -0.01255(17) -0.00209(16) -0.00377(15)
F12 0.025(2) 0.037(3) 0.044(3) -0.008(2) 0.0011(19) -0.012(2)
F11 0.030(2) 0.028(2) 0.033(2) -0.0051(19) 0.0007(18) -0.0082(19)
F9 0.038(3) 0.028(2) 0.043(3) -0.007(2) -0.004(2) -0.007(2)
F10 0.029(2) 0.036(2) 0.040(3) -0.015(2) 0.0062(19) -0.0156(19)
F15 0.028(2) 0.049(3) 0.033(2) -0.012(2) -0.0163(19) -0.001(2)
F16 0.043(3) 0.045(3) 0.022(2) -0.0130(19) -0.0031(18) -0.012(2)
F13 0.027(2) 0.044(3) 0.043(3) -0.012(2) -0.019(2) 0.008(2)
F14 0.037(2) 0.042(3) 0.023(2) -0.0132(19) -0.0071(18) -0.003(2)
O4 0.022(2) 0.033(3) 0.043(3) -0.022(2) -0.001(2) -0.006(2)
O5 0.022(2) 0.032(3) 0.046(3) -0.022(2) 0.002(2) -0.009(2)
O8 0.021(2) 0.032(3) 0.056(4) -0.026(3) 0.001(2) -0.007(2)
O9 0.024(2) 0.027(3) 0.033(3) -0.014(2) -0.001(2) -0.0081(19)
C33 0.025(3) 0.028(3) 0.022(3) -0.011(3) -0.004(3) -0.003(3)
C34 0.029(4) 0.034(4) 0.025(3) -0.014(3) -0.003(3) -0.003(3)
C35 0.023(3) 0.031(4) 0.023(3) -0.013(3) 0.002(2) -0.009(3)
C36 0.024(3) 0.030(3) 0.023(3) -0.015(3) -0.001(2) -0.009(3)
C37 0.027(3) 0.025(3) 0.023(3) -0.007(3) -0.003(2) -0.009(3)
C38 0.024(3) 0.032(4) 0.022(3) -0.013(3) 0.000(2) -0.008(3)
C39 0.029(3) 0.025(3) 0.024(3) -0.010(3) -0.002(3) -0.007(2)
C40 0.022(3) 0.025(3) 0.020(3) -0.008(2) -0.004(2) -0.005(2)
C41 0.019(3) 0.026(3) 0.025(3) -0.012(2) -0.003(2) -0.003(2)
C42 0.018(3) 0.028(3) 0.045(4) -0.011(3) -0.003(3) -0.006(2)
C43 0.020(3) 0.022(3) 0.035(4) -0.015(3) -0.003(3) -0.005(2)
C44 0.023(3) 0.027(3) 0.029(3) -0.009(3) -0.012(3) 0.002(3)
C45 0.023(3) 0.027(3) 0.022(3) -0.006(2) -0.008(2) -0.004(3)
C46 0.018(3) 0.017(3) 0.028(3) -0.007(2) -0.007(2) -0.003(2)
C47 0.022(3) 0.027(3) 0.028(3) -0.010(3) -0.009(3) -0.004(3)
C48 0.027(3) 0.028(3) 0.023(3) -0.010(3) -0.004(2) -0.009(3)
C49 0.024(3) 0.025(3) 0.027(3) -0.009(3) -0.005(3) -0.006(3)
C50 0.032(4) 0.026(4) 0.041(4) -0.006(3) -0.010(3) -0.006(3)
C51 0.026(4) 0.029(4) 0.056(5) -0.014(4) -0.005(3) 0.004(3)
C52 0.034(4) 0.034(4) 0.058(6) -0.024(4) -0.001(4) 0.002(3)
C53 0.037(4) 0.038(4) 0.035(4) -0.016(3) 0.001(3) -0.004(3)
C54 0.030(4) 0.036(4) 0.032(4) -0.013(3) -0.008(3) -0.005(3)
N1 0.030(3) 0.027(3) 0.031(3) -0.010(3) -0.002(3) -0.002(3)
N2 0.023(3) 0.039(4) 0.029(3) -0.014(3) -0.003(2) -0.003(3)
N3 0.026(3) 0.042(4) 0.036(4) -0.024(3) -0.003(3) -0.007(3)
N4 0.028(3) 0.039(4) 0.031(4) -0.002(3) -0.004(3) -0.002(3)
C23 0.024(3) 0.038(4) 0.023(3) -0.013(3) -0.001(3) -0.006(3)
C24 0.029(3) 0.025(4) 0.037(4) -0.019(3) -0.002(3) -0.005(3)
C25 0.026(3) 0.036(4) 0.043(4) -0.024(4) -0.003(3) -0.004(3)
C26 0.027(3) 0.040(5) 0.036(4) -0.022(4) 0.004(3) -0.009(3)
C27 0.035(4) 0.031(4) 0.038(4) -0.017(3) 0.000(3) -0.009(3)
C28 0.022(3) 0.025(3) 0.025(3) -0.005(3) -0.004(3) 0.001(3)
C29 0.026(3) 0.031(4) 0.031(4) -0.009(3) -0.003(3) 0.000(3)
C30 0.032(4) 0.029(4) 0.035(4) -0.006(3) -0.004(3) 0.000(3)
C31 0.025(3) 0.036(4) 0.035(4) -0.004(3) -0.003(3) -0.002(3)
C32 0.026(3) 0.030(4) 0.031(4) -0.009(3) -0.003(3) 0.001(3)
N5 0.023(3) 0.026(3) 0.034(3) -0.012(3) -0.004(2) -0.001(2)
N6 0.025(3) 0.035(3) 0.034(3) -0.016(3) 0.002(3) -0.006(3)
N7 0.022(3) 0.036(4) 0.030(3) -0.016(3) -0.002(2) 0.006(3)
N8 0.020(3) 0.035(4) 0.039(4) -0.020(3) -0.002(3) -0.003(3)
C55 0.024(3) 0.033(4) 0.025(3) -0.007(3) -0.004(3) -0.004(3)
C56 0.022(3) 0.029(4) 0.028(3) -0.006(3) -0.002(3) -0.003(3)
C57 0.028(3) 0.027(3) 0.029(3) -0.011(3) -0.006(3) 0.003(3)
C58 0.026(4) 0.041(5) 0.040(5) -0.006(4) 0.001(3) -0.005(3)
C59 0.031(4) 0.028(4) 0.042(5) -0.007(3) 0.000(3) -0.007(3)
C60 0.024(3) 0.026(4) 0.036(4) -0.017(3) -0.002(3) -0.003(3)
C61 0.028(4) 0.026(4) 0.041(4) -0.015(3) 0.005(3) -0.005(3)
C62 0.028(3) 0.033(4) 0.035(4) -0.015(3) 0.004(3) -0.008(3)
C63 0.031(4) 0.022(4) 0.053(5) -0.020(4) -0.006(3) -0.003(3)
C64 0.028(4) 0.039(5) 0.041(4) -0.020(4) 0.003(3) -0.013(3)

loop_
_atom_type_symbol
_atom_type_description
_atom_type_scat_dispersion_real
_atom_type_scat_dispersion_imag
_atom_type_scat_source
C C 0.0033 0.0016 'International Tables Vol C Tables 4.2.6.8 and 6.1.1.4'
H H 0.0000 0.0000 'International Tables Vol C Tables 4.2.6.8 and 6.1.1.4'
F F 0.0171 0.0103 'International Tables Vol C Tables 4.2.6.8 and 6.1.1.4'
I I -0.4742 1.8119 'International Tables Vol C Tables 4.2.6.8 and 6.1.1.4'
N N 0.0061 0.0033 'International Tables Vol C Tables 4.2.6.8 and 6.1.1.4'
O O 0.0106 0.0060 'International Tables Vol C Tables 4.2.6.8 and 6.1.1.4'

loop_
_geom_angle_atom_site_label_1
_geom_angle_atom_site_label_2
_geom_angle_atom_site_label_3
_geom_angle
C11 O1 C10 115.4(5)
C9 O2 C17 108.4(5)
C17 O3 C8 107.3(5)
C4 O7 C7 115.0(5)
C2 C1 I1 121.1(5)
C2 C1 C6 116.2(6)
C6 C1 I1 122.7(5)
F1 C2 C1 120.2(6)
F1 C2 C3 118.0(6)
C3 C2 C1 121.8(6)
F2 C3 C2 119.4(6)
F2 C3 C4 119.2(6)
C2 C3 C4 121.4(6)
O7 C4 C3 122.6(6)
O7 C4 C5 120.7(6)
C5 C4 C3 116.7(6)
F3 C5 C4 118.9(7)
F3 C5 C6 119.2(7)
C6 C5 C4 121.8(7)
F4 C6 C1 119.8(7)
F4 C6 C5 118.2(7)
C5 C6 C1 121.9(7)
O7 C7 C8 111.4(5)
O3 C8 C7 107.9(5)
O3 C8 C9 101.2(5)
C7 C8 C9 115.3(5)
O2 C9 C8 103.2(5)
O2 C9 C10 108.1(6)
C10 C9 C8 115.0(6)
O1 C10 C9 105.1(5)
O1 C11 C12 122.9(7)
O1 C11 C16 119.1(7)
C16 C11 C12 117.9(7)
F5 C12 C11 119.7(7)
F5 C12 C13 119.9(7)
C11 C12 C13 120.4(7)
F6 C13 C12 116.7(7)
F6 C13 C14 121.7(7)
C14 C13 C12 121.6(7)
C13 C14 I2 121.3(5)
C13 C14 C15 118.1(7)
C15 C14 I2 120.5(6)
F7 C15 C14 120.3(7)
F7 C15 C16 118.6(7)
C16 C15 C14 121.1(8)
F8 C16 C11 119.4(7)
F8 C16 C15 119.7(7)
C15 C16 C11 120.9(7)
O2 C17 C18 109.4(6)
O2 C17 C22 109.8(6)
O3 C17 O2 106.3(5)
O3 C17 C18 111.6(6)
O3 C17 C22 108.0(6)
C18 C17 C22 111.7(6)
C19 C18 C17 110.3(6)
C20 C19 C18 112.0(7)
C19 C20 C21 111.9(7)
C20 C21 C22 110.9(8)
C17 C22 C21 110.5(7)
C36 O4 C39 119.8(6)
C43 O5 C42 116.0(6)
C41 O8 C49 109.7(6)
C40 O9 C49 106.5(5)
C34 C33 I3 121.1(6)
C34 C33 C38 117.4(7)
C38 C33 I3 121.4(5)
F9 C34 C33 120.8(8)
F9 C34 C35 116.9(8)
C33 C34 C35 122.3(8)
F10 C35 C34 120.2(8)
F10 C35 C36 118.9(7)
C34 C35 C36 120.8(7)
O4 C36 C35 116.0(6)
O4 C36 C37 126.4(7)
C37 C36 C35 117.4(7)
F11 C37 C36 120.0(7)
F11 C37 C38 119.4(7)
C36 C37 C38 120.6(7)
F12 C38 C33 121.7(7)
F12 C38 C37 116.7(7)
C37 C38 C33 121.5(7)
O4 C39 C40 106.3(6)
O9 C40 C39 106.7(5)
O9 C40 C41 102.7(5)
C39 C40 C41 114.3(6)
O8 C41 C40 103.7(6)
O8 C41 C42 109.2(6)
C42 C41 C40 112.5(6)
O5 C42 C41 111.9(6)
O5 C43 C44 123.9(7)
O5 C43 C48 119.5(7)
C44 C43 C48 116.3(6)
F13 C44 C43 120.1(7)
F13 C44 C45 118.4(7)
C45 C44 C43 121.5(7)
F14 C45 C44 117.7(6)
F14 C45 C46 120.2(7)
C46 C45 C44 122.1(7)
C45 C46 I4 121.6(5)
C45 C46 C47 116.2(6)
C47 C46 I4 122.2(5)
F15 C47 C46 119.9(6)
F15 C47 C48 117.8(7)
C48 C47 C46 122.2(6)
F16 C48 C43 119.3(7)
F16 C48 C47 119.1(7)
C47 C48 C43 121.5(7)
O8 C49 O9 105.4(6)
O8 C49 C50 109.1(6)
O8 C49 C54 109.8(7)
O9 C49 C50 108.9(6)
O9 C49 C54 111.0(6)
C50 C49 C54 112.5(7)
C49 C50 C51 110.0(7)
C52 C51 C50 110.7(8)
C51 C52 C53 111.7(8)
C54 C53 C52 110.6(8)
C53 C54 C49 110.8(7)
N2 N1 C23 113.9(7)
N1 N2 C28 113.3(7)
C26 N3 C25 117.8(7)
C30 N4 C31 116.8(8)
C24 C23 N1 124.5(7)
C27 C23 N1 115.5(8)
C27 C23 C24 119.9(8)
C25 C24 C23 116.5(8)
N3 C25 C24 124.1(9)
N3 C26 C27 123.3(8)
C23 C27 C26 118.4(9)
C29 C28 N2 124.3(8)
C29 C28 C32 120.1(7)
C32 C28 N2 115.6(7)
C28 C29 C30 117.3(8)
N4 C30 C29 124.7(9)
N4 C31 C32 123.1(8)
C28 C32 C31 118.1(8)
N6 N5 C55 112.3(7)
N5 N6 C60 113.2(7)
C57 N7 C58 118.3(7)
C63 N8 C62 118.5(7)
C56 C55 N5 124.7(7)
C56 C55 C59 120.1(8)
C59 C55 N5 115.1(8)
C55 C56 C57 117.6(7)
N7 C57 C56 123.6(8)
N7 C58 C59 122.7(9)
C55 C59 C58 117.6(9)
C61 C60 N6 116.0(7)
C61 C60 C64 119.8(7)
C64 C60 N6 124.3(7)
C60 C61 C62 116.8(8)
N8 C62 C61 123.4(8)
N8 C63 C64 123.0(8)
C63 C64 C60 118.5(8)

loop_
_geom_bond_atom_site_label_1
_geom_bond_atom_site_label_2
_geom_bond_distance
I1 C1 2.097(7)
I2 C14 2.108(7)
F6 C13 1.344(9)
F5 C12 1.339(9)
F8 C16 1.341(9)
F7 C15 1.349(10)
F1 C2 1.341(7)
F2 C3 1.350(7)
F4 C6 1.348(8)
F3 C5 1.348(8)
O1 C10 1.443(9)
O1 C11 1.361(8)
O2 C9 1.428(8)
O2 C17 1.441(9)
O3 C8 1.423(8)
O3 C17 1.412(9)
O7 C4 1.365(8)
O7 C7 1.454(8)
C1 C2 1.386(10)
C1 C6 1.401(10)
C2 C3 1.385(10)
C3 C4 1.389(9)
C4 C5 1.387(10)
C5 C6 1.365(11)
C7 C8 1.513(10)
C8 C9 1.541(9)
C9 C10 1.508(9)
C11 C12 1.392(10)
C11 C16 1.386(11)
C12 C13 1.397(10)
C13 C14 1.358(12)
C14 C15 1.396(11)
C15 C16 1.380(11)
C17 C18 1.529(11)
C17 C22 1.530(10)
C18 C19 1.525(11)
C19 C20 1.517(14)
C20 C21 1.518(15)
C21 C22 1.533(12)
I3 C33 2.086(7)
I4 C46 2.100(7)
F12 C38 1.339(8)
F11 C37 1.338(9)
F9 C34 1.331(11)
F10 C35 1.340(8)
F15 C47 1.351(8)
F16 C48 1.345(8)
F13 C44 1.347(8)
F14 C45 1.345(8)
O4 C36 1.352(9)
O4 C39 1.455(9)
O5 C42 1.454(9)
O5 C43 1.365(9)
O8 C41 1.419(9)
O8 C49 1.431(9)
O9 C40 1.414(9)
O9 C49 1.432(9)
C33 C34 1.363(11)
C33 C38 1.401(11)
C34 C35 1.382(11)
C35 C36 1.407(11)
C36 C37 1.391(10)
C37 C38 1.391(10)
C39 C40 1.516(9)
C40 C41 1.541(9)
C41 C42 1.514(10)
C43 C44 1.387(11)
C43 C48 1.392(10)
C44 C45 1.385(11)
C45 C46 1.382(9)
C46 C47 1.385(10)
C47 C48 1.378(10)
C49 C50 1.513(11)
C49 C54 1.532(11)
C50 C51 1.548(12)
C51 C52 1.513(16)
C52 C53 1.530(13)
C53 C54 1.527(13)
N1 N2 1.240(11)
N1 C23 1.439(10)
N2 C28 1.435(10)
N3 C25 1.343(12)
N3 C26 1.316(12)
N4 C30 1.326(12)
N4 C31 1.353(13)
C23 C24 1.392(12)
C23 C27 1.382(12)
C24 C25 1.390(11)
C26 C27 1.385(12)
C28 C29 1.376(12)
C28 C32 1.385(12)
C29 C30 1.394(12)
C31 C32 1.390(12)
N5 N6 1.233(10)
N5 C55 1.453(10)
N6 C60 1.434(10)
N7 C57 1.331(11)
N7 C58 1.334(13)
N8 C62 1.334(12)
N8 C63 1.322(12)
C55 C56 1.377(12)
C55 C59 1.393(12)
C56 C57 1.386(10)
C58 C59 1.394(13)
C60 C61 1.387(11)
C60 C64 1.393(12)
C61 C62 1.408(11)
C63 C64 1.384(12)

loop_
_geom_torsion_atom_site_label_1
_geom_torsion_atom_site_label_2
_geom_torsion_atom_site_label_3
_geom_torsion_atom_site_label_4
_geom_torsion
I1 C1 C2 F1 0.3(10)
I1 C1 C2 C3 -179.3(5)
I1 C1 C6 F4 -0.8(10)
I1 C1 C6 C5 -178.2(6)
I2 C14 C15 F7 4.1(10)
I2 C14 C15 C16 -174.3(6)
F6 C13 C14 I2 -5.5(10)
F6 C13 C14 C15 179.3(7)
F5 C12 C13 F6 1.1(10)
F5 C12 C13 C14 -179.0(7)
F7 C15 C16 F8 0.8(12)
F7 C15 C16 C11 -179.0(7)
F1 C2 C3 F2 -1.4(10)
F1 C2 C3 C4 178.4(6)
F2 C3 C4 O7 1.4(10)
F2 C3 C4 C5 -177.6(6)
F3 C5 C6 F4 -2.4(11)
F3 C5 C6 C1 175.0(7)
O1 C11 C12 F5 3.8(10)
O1 C11 C12 C13 -175.1(6)
O1 C11 C16 F8 -4.2(10)
O1 C11 C16 C15 175.6(7)
O2 C9 C10 O1 -171.6(5)
O2 C17 C18 C19 177.3(6)
O2 C17 C22 C21 -178.0(7)
O3 C8 C9 O2 33.1(6)
O3 C8 C9 C10 150.6(6)
O3 C17 C18 C19 -65.3(8)
O3 C17 C22 C21 66.5(8)
O7 C4 C5 F3 2.7(10)
O7 C4 C5 C6 -179.0(7)
O7 C7 C8 O3 -73.7(7)
O7 C7 C8 C9 174.1(5)
C1 C2 C3 F2 178.2(7)
C1 C2 C3 C4 -2.0(11)
C2 C1 C6 F4 -178.9(7)
C2 C1 C6 C5 3.8(11)
C2 C3 C4 O7 -178.4(6)
C2 C3 C4 C5 2.5(10)
C3 C4 C5 F3 -178.2(6)
C3 C4 C5 C6 0.1(11)
C4 O7 C7 C8 64.9(7)
C4 C5 C6 F4 179.4(7)
C4 C5 C6 C1 -3.3(12)
C6 C1 C2 F1 178.4(6)
C6 C1 C2 C3 -1.2(11)
C7 O7 C4 C3 72.1(8)
C7 O7 C4 C5 -108.9(7)
C7 C8 C9 O2 149.1(6)
C7 C8 C9 C10 -93.3(7)
C8 O3 C17 O2 26.7(7)
C8 O3 C17 C18 -92.5(7)
C8 O3 C17 C22 144.5(6)
C8 C9 C10 O1 73.7(7)
C9 O2 C17 O3 -3.9(7)
C9 O2 C17 C18 116.7(6)
C9 O2 C17 C22 -120.4(7)
C10 O1 C11 C12 -73.4(9)
C10 O1 C11 C16 111.0(8)
C11 O1 C10 C9 -169.4(6)
C11 C12 C13 F6 180.0(6)
C11 C12 C13 C14 -0.1(11)
C12 C11 C16 F8 180.0(6)
C12 C11 C16 C15 -0.2(11)
C12 C13 C14 I2 174.5(5)
C12 C13 C14 C15 -0.7(11)
C13 C14 C15 F7 179.4(7)
C13 C14 C15 C16 1.0(12)
C14 C15 C16 F8 179.3(7)
C14 C15 C16 C11 -0.5(12)
C16 C11 C12 F5 179.4(7)
C16 C11 C12 C13 0.5(10)
C17 O2 C9 C8 -18.1(7)
C17 O2 C9 C10 -140.4(6)
C17 O3 C8 C7 -158.2(6)
C17 O3 C8 C9 -36.7(7)
C17 C18 C19 C20 -54.6(10)
C18 C17 C22 C21 -56.5(9)
C18 C19 C20 C21 55.1(11)
C19 C20 C21 C22 -55.3(11)
C20 C21 C22 C17 55.7(10)
C22 C17 C18 C19 55.6(9)
I3 C33 C34 F9 -4.1(11)
I3 C33 C34 C35 176.0(6)
I3 C33 C38 F12 1.4(10)
I3 C33 C38 C37 -175.1(5)
I4 C46 C47 F15 2.1(10)
I4 C46 C47 C48 -177.7(6)
F11 C37 C38 F12 -0.6(10)
F11 C37 C38 C33 176.0(7)
F9 C34 C35 F10 0.4(11)
F9 C34 C35 C36 179.8(7)
F10 C35 C36 O4 5.1(10)
F10 C35 C36 C37 179.5(6)
F15 C47 C48 F16 -0.1(11)
F15 C47 C48 C43 -179.0(7)
F13 C44 C45 F14 -0.3(11)
F13 C44 C45 C46 179.1(7)
F14 C45 C46 I4 -2.5(10)
F14 C45 C46 C47 177.6(7)
O4 C36 C37 F11 -3.0(11)
O4 C36 C37 C38 174.5(7)
O4 C39 C40 O9 166.8(5)
O4 C39 C40 C41 54.0(8)
O5 C43 C44 F13 -1.5(12)
O5 C43 C44 C45 179.0(7)
O5 C43 C48 F16 2.2(11)
O5 C43 C48 C47 -178.9(7)
O8 C41 C42 O5 -65.6(8)
O8 C49 C50 C51 -66.3(9)
O8 C49 C54 C53 66.0(9)
O9 C40 C41 O8 26.7(7)
O9 C40 C41 C42 144.5(6)
O9 C49 C50 C51 179.1(7)
O9 C49 C54 C53 -177.9(7)
C33 C34 C35 F10 -179.7(7)
C33 C34 C35 C36 -0.3(12)
C34 C33 C38 F12 177.8(7)
C34 C33 C38 C37 1.3(11)
C34 C35 C36 O4 -174.2(7)
C34 C35 C36 C37 0.2(11)
C35 C36 C37 F11 -176.8(7)
C35 C36 C37 C38 0.7(11)
C36 O4 C39 C40 126.2(7)
C36 C37 C38 F12 -178.2(7)
C36 C37 C38 C33 -1.5(11)
C38 C33 C34 F9 179.5(7)
C38 C33 C34 C35 -0.4(12)
C39 O4 C36 C35 -143.2(7)
C39 O4 C36 C37 43.0(11)
C39 C40 C41 O8 141.9(6)
C39 C40 C41 C42 -100.3(7)
C40 O9 C49 O8 30.4(7)
C40 O9 C49 C50 147.3(6)
C40 O9 C49 C54 -88.4(7)
C40 C41 C42 O5 179.9(6)
C41 O8 C49 O9 -12.2(8)
C41 O8 C49 C50 -129.0(7)
C41 O8 C49 C54 107.4(7)
C42 O5 C43 C44 58.9(10)
C42 O5 C43 C48 -126.5(7)
C43 O5 C42 C41 69.7(9)
C43 C44 C45 F14 179.1(7)
C43 C44 C45 C46 -1.4(12)
C44 C43 C48 F16 177.2(7)
C44 C43 C48 C47 -3.9(11)
C44 C45 C46 I4 178.0(6)
C44 C45 C46 C47 -1.8(11)
C45 C46 C47 F15 -178.1(7)
C45 C46 C47 C48 2.2(11)
C46 C47 C48 F16 179.6(7)
C46 C47 C48 C43 0.7(12)
C48 C43 C44 F13 -176.4(7)
C48 C43 C44 C45 4.2(11)
C49 O8 C41 C40 -8.8(8)
C49 O8 C41 C42 -128.9(7)
C49 O9 C40 C39 -155.5(6)
C49 O9 C40 C41 -35.0(6)
C49 C50 C51 C52 -56.0(10)
C50 C49 C54 C53 -55.6(10)
C50 C51 C52 C53 57.0(11)
C51 C52 C53 C54 -56.5(11)
C52 C53 C54 C49 54.6(11)
C54 C49 C50 C51 55.7(9)
N1 N2 C28 C29 -2.6(11)
N1 N2 C28 C32 178.3(7)
N1 C23 C24 C25 -179.2(8)
N1 C23 C27 C26 179.8(8)
N2 N1 C23 C24 -5.6(12)
N2 N1 C23 C27 175.5(7)
N2 C28 C29 C30 -179.6(8)
N2 C28 C32 C31 178.6(8)
N3 C26 C27 C23 0.3(14)
N4 C31 C32 C28 0.8(14)
C23 N1 N2 C28 177.9(7)
C23 C24 C25 N3 -1.3(13)
C24 C23 C27 C26 0.9(13)
C25 N3 C26 C27 -1.8(13)
C26 N3 C25 C24 2.4(13)
C27 C23 C24 C25 -0.3(12)
C28 C29 C30 N4 1.6(14)
C29 C28 C32 C31 -0.5(12)
C30 N4 C31 C32 0.0(14)
C31 N4 C30 C29 -1.3(14)
C32 C28 C29 C30 -0.6(12)
N5 N6 C60 C61 -172.5(8)
N5 N6 C60 C64 8.9(12)
N5 C55 C56 C57 -180.0(7)
N5 C55 C59 C58 -179.5(8)
N6 N5 C55 C56 0.5(12)
N6 N5 C55 C59 179.8(8)
N6 C60 C61 C62 179.4(8)
N6 C60 C64 C63 179.2(9)
N7 C58 C59 C55 -0.3(15)
N8 C63 C64 C60 0.5(15)
C55 N5 N6 C60 -179.8(7)
C55 C56 C57 N7 -1.0(12)
C56 C55 C59 C58 -0.2(14)
C57 N7 C58 C59 0.1(15)
C58 N7 C57 C56 0.5(13)
C59 C55 C56 C57 0.8(12)
C60 C61 C62 N8 2.3(14)
C61 C60 C64 C63 0.7(14)
C62 N8 C63 C64 -0.2(14)
C63 N8 C62 C61 -1.2(14)
C64 C60 C61 C62 -1.9(13)
